data_7708209
loop_
_publ_author_name
'Qian, Junfeng'
'Lu, Huangjie'
'Zheng, Zhaofa'
'Xu, Miaomiao'
'Qian, Yuan'
'Zhang, Zhi-Hui'
'Wang, Jian-Qiang'
'He, Mingyang'
'Lin, Jian'

_publ_section_title
;
 Achieving Colour Tuneable and White-Light Luminescence in a Large Family
 of Dual-Emission Lanthanide Coordination Polymers
;
_journal_name_full 'Dalton Transactions'
_journal_paper_doi 10.1039/D1DT01618K
_journal_year 2021
_chemical_formula_moiety 'C33 Er N6 O7'
_chemical_formula_sum 'C33 Er N6 O7'
_chemical_formula_weight 759.65
_chemical_melting_point ?
_chemical_name_common 'Erbium 2,2':6',2''-terpyridine-4'-carboxyli'
_space_group_crystal_system monoclinic
_space_group_IT_number 14
_space_group_name_Hall '-P 2ybc'
_space_group_name_H-M_alt 'P 1 21/c 1'
_audit_creation_method SHELXL-2014
_audit_update_record
;
2021-07-16 deposited with the CCDC.	2021-09-06 downloaded from the CCDC.
;
_cell_angle_alpha 90
_cell_angle_beta 106.228(7)
_cell_angle_gamma 90
_cell_formula_units_Z 4
_cell_length_a 8.8673(15)
_cell_length_b 37.153(8)
_cell_length_c 9.4413(19)
_cell_measurement_reflns_used 6527
_cell_measurement_temperature 293(2)
_cell_measurement_theta_max 54.837
_cell_measurement_theta_min 4.624
_cell_volume 2986.5(10)
_computing_cell_refinement 'Bruker SAINT'
_computing_data_collection 'Bruker APEX3'
_computing_data_reduction 'Bruker SAINT'
_computing_molecular_graphics 'Bruker SHELXTL'
_computing_publication_material 'Bruker SHELXTL'
_computing_structure_refinement 'SHELXL-2014 (Sheldrick, 2014)'
_computing_structure_solution 'SHELXS-97 (Sheldrick 2008)'
_diffrn_ambient_temperature 293(2)
_diffrn_measured_fraction_theta_full 0.951
_diffrn_measured_fraction_theta_max 0.952
_diffrn_measurement_device_type 'Bruker APEX-II CCD'
_diffrn_measurement_method '0.5 wide w/ exposures'
_diffrn_radiation_type MoK\a
_diffrn_radiation_wavelength 0.71073
_diffrn_reflns_av_R_equivalents 0.0584
_diffrn_reflns_av_unetI/netI 0.0519
_diffrn_reflns_Laue_measured_fraction_full 0.951
_diffrn_reflns_Laue_measured_fraction_max 0.952
_diffrn_reflns_limit_h_max 11
_diffrn_reflns_limit_h_min -11
_diffrn_reflns_limit_k_max 47
_diffrn_reflns_limit_k_min -48
_diffrn_reflns_limit_l_max 12
_diffrn_reflns_limit_l_min -11
_diffrn_reflns_number 28899
_diffrn_reflns_point_group_measured_fraction_full 0.951
_diffrn_reflns_point_group_measured_fraction_max 0.952
_diffrn_reflns_theta_full 25.242
_diffrn_reflns_theta_max 27.474
_diffrn_reflns_theta_min 2.193
_exptl_absorpt_coefficient_mu 2.870
_exptl_absorpt_correction_T_max 0.892
_exptl_absorpt_correction_T_min 0.786
_exptl_absorpt_correction_type multi-scan
_exptl_absorpt_process_details SHELTXPREP
_exptl_crystal_colour pink
_exptl_crystal_density_diffrn 1.690
_exptl_crystal_description block
_exptl_crystal_F_000 1456
_exptl_crystal_size_max 0.1
_exptl_crystal_size_mid 0.07
_exptl_crystal_size_min 0.04
_refine_diff_density_max 2.386
_refine_diff_density_min -2.927
_refine_diff_density_rms 0.343
_refine_ls_extinction_method none
_refine_ls_goodness_of_fit_ref 1.167
_refine_ls_hydrogen_treatment undef
_refine_ls_matrix_type full
_refine_ls_number_parameters 414
_refine_ls_number_reflns 6527
_refine_ls_number_restraints 0
_refine_ls_restrained_S_all 1.167
_refine_ls_R_factor_all 0.0929
_refine_ls_R_factor_gt 0.0677
_refine_ls_shift/su_max 0.000
_refine_ls_shift/su_mean 0.000
_refine_ls_structure_factor_coef Fsqd
_refine_ls_weighting_details 'w=1/[\s^2^(Fo^2^)+(0.0480P)^2^+78.4205P] where P=(Fo^2^+2Fc^2^)/3'
_refine_ls_weighting_scheme calc
_refine_ls_wR_factor_gt 0.1605
_refine_ls_wR_factor_ref 0.1988
_reflns_Friedel_coverage 0.000
_reflns_number_gt 5327
_reflns_number_total 6527
_reflns_threshold_expression 'I > 2\s(I)'
_cod_data_source_file d1dt01618k2.cif
_cod_data_source_block ErTPC1
_cod_depositor_comments
;
The following automatic conversions were performed:

data item '_chemical_melting_point' value 'N/a' was changed to '?' --
the value is undefined or not given.

Automatic conversion script
Id: cif_fix_values 7556 2019-12-06 15:28:31Z antanas 
;
_cod_original_sg_symbol_H-M 'P 21/c'
_cod_database_code 7708209
_shelx_space_group_comment
;
The symmetry employed for this shelxl refinement is uniquely defined
by the following loop, which should always be used as a source of
symmetry information in preference to the above space-group names.
They are only intended as comments.
;
_shelxl_version_number 2014-3

loop_
_space_group_symop_operation_xyz
'x, y, z'
'-x, y+1/2, -z+1/2'
'-x, -y, -z'
'x, -y-1/2, z-1/2'

loop_
_atom_site_label
_atom_site_type_symbol
_atom_site_fract_x
_atom_site_fract_y
_atom_site_fract_z
_atom_site_U_iso_or_equiv
_atom_site_adp_type
_atom_site_occupancy
_atom_site_site_symmetry_order
_atom_site_calc_flag
_atom_site_refinement_flags_posn
_atom_site_refinement_flags_adp
_atom_site_refinement_flags_occupancy
_atom_site_disorder_assembly
_atom_site_disorder_group
Er1 Er 0.15835(5) 0.57020(2) 0.18144(5) 0.02095(16) Uani 1 1 d . . . . .
O1 O 0.1420(9) 0.5319(2) 0.9565(8) 0.0284(17) Uani 1 1 d . . . . .
O2 O 0.0617(10) 0.5883(2) 0.9282(8) 0.0296(17) Uani 1 1 d . . . . .
O3 O 0.3141(10) 0.6064(2) 0.3859(9) 0.0325(18) Uani 1 1 d . . . . .
O4 O -0.0828(8) 0.5390(2) 0.1107(9) 0.0292(17) Uani 1 1 d . . . . .
O5 O 0.2338(10) 0.6334(2) 0.1700(9) 0.037(2) Uani 1 1 d . . . . .
O6 O 0.4025(10) 0.5646(3) 0.1601(12) 0.047(2) Uani 1 1 d . . . . .
O7 O 0.6347(18) 0.5527(4) 0.1298(17) 0.086(4) Uiso 1 1 d . . . . .
N1 N 0.2508(10) 0.5119(3) 0.3057(9) 0.0253(19) Uani 1 1 d . . . . .
N2 N 0.0919(10) 0.5586(2) 0.4208(9) 0.0203(17) Uani 1 1 d . . . . .
N3 N -0.0481(11) 0.6092(3) 0.2294(10) 0.029(2) Uani 1 1 d . . . . .
N4 N 0.5116(12) 0.7330(3) 0.5011(11) 0.035(2) Uani 1 1 d . . . . .
N5 N 0.2348(14) 0.7698(3) 0.1827(13) 0.045(3) Uani 1 1 d . . . . .
N6 N 0.8020(13) 0.6742(3) 0.7226(12) 0.041(3) Uani 1 1 d . . . . .
C1 C 0.3199(15) 0.4873(3) 0.2403(13) 0.034(3) Uani 1 1 d . . . . .
C2 C 0.1659(11) 0.5323(3) 0.5124(11) 0.021(2) Uani 1 1 d . . . . .
C3 C 0.3896(15) 0.4557(4) 0.3071(14) 0.039(3) Uani 1 1 d . . . . .
C4 C 0.0950(13) 0.5589(3) 0.8756(11) 0.025(2) Uani 1 1 d . . . . .
C5 C 0.0867(11) 0.5576(3) 0.7138(11) 0.021(2) Uani 1 1 d . . . . .
C6 C 0.2476(12) 0.5045(3) 0.4467(11) 0.023(2) Uani 1 1 d . . . . .
C7 C 0.0051(13) 0.5838(3) 0.6194(11) 0.026(2) Uani 1 1 d . . . . .
C8 C 0.0101(12) 0.5840(3) 0.4732(10) 0.021(2) Uani 1 1 d . . . . .
C9 C 0.1663(13) 0.5308(3) 0.6601(11) 0.024(2) Uani 1 1 d . . . . .
C10 C 0.3891(15) 0.4494(4) 0.4530(15) 0.040(3) Uani 1 1 d . . . . .
C11 C 0.3247(14) 0.7019(4) 0.3062(13) 0.036(3) Uani 1 1 d . . . . .
C12 C 0.3798(13) 0.6684(3) 0.3731(13) 0.031(2) Uani 1 1 d . . . . .
C13 C 0.5040(13) 0.6675(3) 0.5047(12) 0.029(2) Uani 1 1 d . . . . .
C14 C -0.0739(13) 0.6112(3) 0.3644(11) 0.027(2) Uani 1 1 d . . . . .
C15 C 0.3178(14) 0.4740(3) 0.5225(13) 0.031(2) Uani 1 1 d . . . . .
C16 C -0.2498(18) 0.6619(4) 0.2865(17) 0.050(4) Uani 1 1 d . . . . .
C17 C 0.5684(16) 0.7015(4) 0.5622(12) 0.037(3) Uani 1 1 d . . . . .
C18 C 0.3060(13) 0.6336(3) 0.3051(13) 0.029(2) Uani 1 1 d . . . . .
C19 C 0.3334(14) 0.7692(4) 0.3178(14) 0.035(3) Uani 1 1 d . . . . .
C20 C 0.7386(18) 0.7354(5) 0.7729(17) 0.055(4) Uani 1 1 d . . . . .
C21 C -0.1250(15) 0.6317(4) 0.1235(14) 0.037(3) Uani 1 1 d . . . . .
C22 C -0.1733(17) 0.6367(4) 0.3954(15) 0.045(3) Uani 1 1 d . . . . .
C23 C 0.9750(16) 0.7082(5) 0.9221(14) 0.048(4) Uani 1 1 d . . . . .
C24 C -0.2266(18) 0.6588(4) 0.1488(16) 0.053(4) Uani 1 1 d . . . . .
C25 C 0.3912(14) 0.7329(3) 0.3769(13) 0.033(3) Uani 1 1 d . . . . .
C26 C 0.1880(16) 0.8025(4) 0.1225(17) 0.047(3) Uani 1 1 d . . . . .
C27 C 0.3838(17) 0.8004(4) 0.4029(19) 0.051(4) Uani 1 1 d . . . . .
C28 C 0.9333(18) 0.6763(5) 0.8367(16) 0.056(4) Uani 1 1 d . . . . .
C29 C 0.8776(19) 0.7368(5) 0.8919(18) 0.063(5) Uani 1 1 d . . . . .
C30 C 0.7106(16) 0.7021(4) 0.6885(14) 0.043(3) Uani 1 1 d . . . . .
C31 C 0.337(2) 0.8342(5) 0.342(2) 0.061(4) Uani 1 1 d . . . . .
C32 C 0.238(2) 0.8352(5) 0.195(2) 0.063(5) Uani 1 1 d . . . . .
C33 C 0.507(2) 0.5673(5) 0.097(2) 0.064(4) Uiso 1 1 d . . . . .

loop_
_atom_site_aniso_label
_atom_site_aniso_U_11
_atom_site_aniso_U_22
_atom_site_aniso_U_33
_atom_site_aniso_U_23
_atom_site_aniso_U_13
_atom_site_aniso_U_12
Er1 0.0222(2) 0.0267(3) 0.0138(2) -0.00211(19) 0.00482(15) 0.00096(19)
O1 0.041(4) 0.029(4) 0.017(3) 0.002(3) 0.012(3) 0.008(3)
O2 0.050(5) 0.027(4) 0.013(3) 0.002(3) 0.011(3) 0.005(4)
O3 0.037(4) 0.031(5) 0.026(4) -0.001(3) 0.005(3) -0.003(4)
O4 0.018(3) 0.032(5) 0.040(4) -0.010(4) 0.011(3) -0.003(3)
O5 0.042(5) 0.039(5) 0.024(4) -0.006(4) 0.001(3) -0.011(4)
O6 0.031(5) 0.051(6) 0.067(6) -0.006(5) 0.026(4) 0.005(4)
N1 0.026(4) 0.030(5) 0.019(4) -0.002(4) 0.003(3) 0.007(4)
N2 0.023(4) 0.020(4) 0.017(4) -0.004(3) 0.005(3) 0.005(3)
N3 0.032(5) 0.034(6) 0.023(4) 0.006(4) 0.013(4) -0.004(4)
N4 0.034(5) 0.033(6) 0.034(5) -0.012(4) 0.002(4) 0.000(4)
N5 0.044(6) 0.048(8) 0.040(6) 0.002(5) 0.007(5) 0.002(5)
N6 0.035(6) 0.053(8) 0.033(5) -0.004(5) 0.008(4) 0.002(5)
C1 0.043(7) 0.030(7) 0.030(6) -0.005(5) 0.011(5) 0.017(5)
C2 0.021(5) 0.023(6) 0.020(5) -0.003(4) 0.006(4) -0.002(4)
C3 0.036(6) 0.041(8) 0.039(7) -0.006(6) 0.006(5) 0.008(6)
C4 0.033(6) 0.029(6) 0.014(4) -0.003(4) 0.008(4) -0.007(4)
C5 0.021(5) 0.026(6) 0.018(4) -0.001(4) 0.010(4) -0.006(4)
C6 0.020(5) 0.028(6) 0.019(5) -0.001(4) 0.004(4) 0.004(4)
C7 0.031(5) 0.029(6) 0.018(5) 0.001(4) 0.008(4) -0.003(4)
C8 0.026(5) 0.025(6) 0.012(4) 0.001(4) 0.007(4) 0.000(4)
C9 0.038(6) 0.020(6) 0.018(5) 0.000(4) 0.014(4) -0.002(4)
C10 0.035(6) 0.039(8) 0.043(7) -0.002(6) 0.008(5) 0.014(5)
C11 0.034(6) 0.042(8) 0.030(6) -0.001(5) 0.005(5) -0.010(5)
C12 0.027(5) 0.036(7) 0.029(5) -0.006(5) 0.008(4) -0.009(5)
C13 0.025(5) 0.037(7) 0.026(5) -0.006(5) 0.008(4) -0.011(5)
C14 0.031(6) 0.032(6) 0.020(5) 0.005(4) 0.008(4) 0.002(5)
C15 0.033(6) 0.030(7) 0.032(6) -0.001(5) 0.011(5) 0.004(5)
C16 0.056(9) 0.048(9) 0.054(8) 0.011(7) 0.028(7) 0.033(7)
C17 0.049(7) 0.036(7) 0.022(5) -0.006(5) 0.006(5) -0.013(6)
C18 0.024(5) 0.031(7) 0.033(6) -0.008(5) 0.011(5) -0.005(4)
C19 0.030(6) 0.037(7) 0.041(6) 0.004(6) 0.014(5) 0.004(5)
C20 0.049(8) 0.055(10) 0.051(8) -0.031(8) -0.003(7) -0.009(7)
C21 0.040(7) 0.040(8) 0.039(6) 0.012(5) 0.024(5) 0.023(6)
C22 0.056(8) 0.049(9) 0.037(7) 0.011(6) 0.027(6) 0.020(7)
C23 0.040(7) 0.071(11) 0.023(6) -0.002(6) -0.005(5) -0.011(7)
C24 0.064(9) 0.056(10) 0.047(8) 0.030(7) 0.031(7) 0.046(8)
C25 0.032(6) 0.030(7) 0.035(6) 0.001(5) 0.006(5) -0.008(5)
C26 0.036(7) 0.051(9) 0.056(9) 0.015(7) 0.016(6) 0.010(6)
C27 0.044(8) 0.038(8) 0.067(10) -0.010(7) 0.009(7) -0.006(6)
C28 0.048(8) 0.082(12) 0.033(7) 0.008(7) 0.005(6) -0.013(8)
C29 0.046(9) 0.082(13) 0.051(9) -0.020(9) -0.004(7) -0.008(8)
C30 0.049(7) 0.045(9) 0.029(6) -0.026(6) 0.000(5) -0.013(6)
C31 0.062(10) 0.040(9) 0.074(12) 0.001(8) 0.012(9) 0.007(8)
C32 0.056(10) 0.054(11) 0.083(12) 0.020(9) 0.028(9) 0.005(8)

loop_
_atom_type_symbol
_atom_type_description
_atom_type_scat_dispersion_real
_atom_type_scat_dispersion_imag
_atom_type_scat_source
C C 0.0033 0.0016 'International Tables Vol C Tables 4.2.6.8 and 6.1.1.4'
N N 0.0061 0.0033 'International Tables Vol C Tables 4.2.6.8 and 6.1.1.4'
O O 0.0106 0.0060 'International Tables Vol C Tables 4.2.6.8 and 6.1.1.4'
Er Er -0.2586 4.9576 'International Tables Vol C Tables 4.2.6.8 and 6.1.1.4'

loop_
_geom_angle_atom_site_label_1
_geom_angle_atom_site_label_2
_geom_angle_atom_site_label_3
_geom_angle
_geom_angle_site_symmetry_1
_geom_angle_site_symmetry_3
_geom_angle_publ_flag
O6 Er1 O4 138.7(3) . . ?
O6 Er1 O2 91.2(3) . 1_554 ?
O4 Er1 O2 79.2(3) . 1_554 ?
O6 Er1 O3 77.0(3) . . ?
O4 Er1 O3 139.7(3) . . ?
O2 Er1 O3 126.9(3) 1_554 . ?
O6 Er1 O5 78.6(3) . . ?
O4 Er1 O5 134.0(3) . . ?
O2 Er1 O5 73.4(3) 1_554 . ?
O3 Er1 O5 53.6(3) . . ?
O6 Er1 N3 148.7(3) . . ?
O4 Er1 N3 71.4(3) . . ?
O2 Er1 N3 86.7(3) 1_554 . ?
O3 Er1 N3 79.4(3) . . ?
O5 Er1 N3 70.9(3) . . ?
O6 Er1 N1 76.2(3) . . ?
O4 Er1 N1 81.9(3) . . ?
O2 Er1 N1 133.8(3) 1_554 . ?
O3 Er1 N1 93.8(3) . . ?
O5 Er1 N1 142.7(3) . . ?
N3 Er1 N1 125.9(3) . . ?
O6 Er1 N2 122.5(3) . . ?
O4 Er1 N2 75.5(3) . . ?
O2 Er1 N2 146.3(3) 1_554 . ?
O3 Er1 N2 67.0(3) . . ?
O5 Er1 N2 109.8(3) . . ?
N3 Er1 N2 64.4(3) . . ?
N1 Er1 N2 63.8(3) . . ?
O6 Er1 O1 72.6(3) . 1_554 ?
O4 Er1 O1 69.6(3) . 1_554 ?
O2 Er1 O1 53.1(3) 1_554 1_554 ?
O3 Er1 O1 149.6(3) . 1_554 ?
O5 Er1 O1 117.0(3) . 1_554 ?
N3 Er1 O1 127.7(3) . 1_554 ?
N1 Er1 O1 80.8(3) . 1_554 ?
N2 Er1 O1 133.0(3) . 1_554 ?
O6 Er1 C18 76.4(3) . . ?
O4 Er1 C18 144.7(3) . . ?
O2 Er1 C18 100.1(3) 1_554 . ?
O3 Er1 C18 26.8(3) . . ?
O5 Er1 C18 26.8(3) . . ?
N3 Er1 C18 73.3(3) . . ?
N1 Er1 C18 118.9(3) . . ?
N2 Er1 C18 88.3(3) . . ?
O1 Er1 C18 137.6(3) 1_554 . ?
O6 Er1 C4 79.3(4) . 1_554 ?
O4 Er1 C4 74.4(3) . 1_554 ?
O2 Er1 C4 26.6(3) 1_554 1_554 ?
O3 Er1 C4 143.2(3) . 1_554 ?
O5 Er1 C4 94.4(3) . 1_554 ?
N3 Er1 C4 109.2(3) . 1_554 ?
N1 Er1 C4 107.4(3) . 1_554 ?
N2 Er1 C4 149.6(3) . 1_554 ?
O1 Er1 C4 26.6(3) 1_554 1_554 ?
C18 Er1 C4 119.4(3) . 1_554 ?
C4 O1 Er1 89.5(6) . 1_556 ?
C4 O2 Er1 95.3(6) . 1_556 ?
C18 O3 Er1 92.3(7) . . ?
C18 O5 Er1 91.7(7) . . ?
C33 O6 Er1 155.2(12) . . ?
C1 N1 C6 116.6(10) . . ?
C1 N1 Er1 120.5(8) . . ?
C6 N1 Er1 122.7(7) . . ?
C2 N2 C8 118.8(8) . . ?
C2 N2 Er1 120.3(6) . . ?
C8 N2 Er1 119.1(6) . . ?
C21 N3 C14 118.9(10) . . ?
C21 N3 Er1 118.7(7) . . ?
C14 N3 Er1 122.1(7) . . ?
C17 N4 C25 118.9(10) . . ?
C19 N5 C26 117.4(13) . . ?
C30 N6 C28 119.3(13) . . ?
N1 C1 C3 124.6(11) . . ?
N2 C2 C9 122.4(10) . . ?
N2 C2 C6 116.2(9) . . ?
C9 C2 C6 121.5(10) . . ?
C10 C3 C1 117.6(12) . . ?
O2 C4 O1 121.5(9) . . ?
O2 C4 C5 118.3(10) . . ?
O1 C4 C5 120.2(10) . . ?
O2 C4 Er1 58.1(5) . 1_556 ?
O1 C4 Er1 63.9(5) . 1_556 ?
C5 C4 Er1 169.2(7) . 1_556 ?
C7 C5 C9 119.7(9) . . ?
C7 C5 C4 120.0(10) . . ?
C9 C5 C4 120.3(10) . . ?
N1 C6 C15 122.5(10) . . ?
N1 C6 C2 114.2(9) . . ?
C15 C6 C2 123.4(9) . . ?
C5 C7 C8 119.2(10) . . ?
N2 C8 C7 121.5(10) . . ?
N2 C8 C14 115.8(8) . . ?
C7 C8 C14 122.7(10) . . ?
C5 C9 C2 118.4(10) . . ?
C15 C10 C3 119.1(12) . . ?
C25 C11 C12 118.0(11) . . ?
C11 C12 C13 119.9(11) . . ?
C11 C12 C18 120.5(10) . . ?
C13 C12 C18 119.7(11) . . ?
C12 C13 C17 116.4(11) . . ?
N3 C14 C22 121.4(11) . . ?
N3 C14 C8 115.4(10) . . ?
C22 C14 C8 123.2(10) . . ?
C6 C15 C10 119.7(11) . . ?
C24 C16 C22 117.5(12) . . ?
N4 C17 C13 123.1(11) . . ?
N4 C17 C30 117.9(11) . . ?
C13 C17 C30 118.8(12) . . ?
O5 C18 O3 122.4(11) . . ?
O5 C18 C12 118.5(11) . . ?
O3 C18 C12 119.1(10) . . ?
O5 C18 Er1 61.5(6) . . ?
O3 C18 Er1 60.9(6) . . ?
C12 C18 Er1 177.7(8) . . ?
N5 C19 C27 123.6(13) . . ?
N5 C19 C25 116.0(12) . . ?
C27 C19 C25 120.5(12) . . ?
C29 C20 C30 116.3(15) . . ?
N3 C21 C24 122.4(11) . . ?
C14 C22 C16 120.3(11) . . ?
C29 C23 C28 119.1(13) . . ?
C16 C24 C21 119.3(11) . . ?
N4 C25 C11 123.5(12) . . ?
N4 C25 C19 115.3(11) . . ?
C11 C25 C19 121.2(11) . . ?
N5 C26 C32 123.4(14) . . ?
C19 C27 C31 119.5(15) . . ?
N6 C28 C23 122.0(16) . . ?
C23 C29 C20 120.1(15) . . ?
N6 C30 C20 122.9(12) . . ?
N6 C30 C17 121.4(11) . . ?
C20 C30 C17 115.7(13) . . ?
C27 C31 C32 117.3(16) . . ?
C26 C32 C31 118.6(15) . . ?
O7 C33 O6 127.8(18) . . ?

loop_
_geom_bond_atom_site_label_1
_geom_bond_atom_site_label_2
_geom_bond_distance
_geom_bond_site_symmetry_2
_geom_bond_publ_flag
Er1 O6 2.239(8) . ?
Er1 O4 2.358(7) . ?
Er1 O2 2.399(7) 1_554 ?
Er1 O3 2.439(8) . ?
Er1 O5 2.451(9) . ?
Er1 N3 2.473(10) . ?
Er1 N1 2.490(9) . ?
Er1 N2 2.527(8) . ?
Er1 O1 2.527(7) 1_554 ?
Er1 C18 2.788(12) . ?
Er1 C4 2.815(10) 1_554 ?
O1 C4 1.261(13) . ?
O1 Er1 2.527(7) 1_556 ?
O2 C4 1.267(14) . ?
O2 Er1 2.399(7) 1_556 ?
O3 C18 1.258(15) . ?
O5 C18 1.257(14) . ?
O6 C33 1.23(2) . ?
O7 C33 1.22(2) . ?
N1 C1 1.343(14) . ?
N1 C6 1.368(13) . ?
N2 C2 1.346(13) . ?
N2 C8 1.365(13) . ?
N3 C21 1.336(15) . ?
N3 C14 1.359(14) . ?
N4 C17 1.340(17) . ?
N4 C25 1.347(15) . ?
N5 C19 1.330(17) . ?
N5 C26 1.354(18) . ?
N6 C30 1.300(19) . ?
N6 C28 1.350(17) . ?
C1 C3 1.393(18) . ?
C2 C9 1.395(13) . ?
C2 C6 1.492(14) . ?
C3 C10 1.399(19) . ?
C4 C5 1.509(13) . ?
C4 Er1 2.815(10) 1_556 ?
C5 C7 1.378(15) . ?
C5 C9 1.395(15) . ?
C6 C15 1.391(16) . ?
C7 C8 1.394(13) . ?
C8 C14 1.485(14) . ?
C10 C15 1.378(17) . ?
C11 C25 1.378(17) . ?
C11 C12 1.421(18) . ?
C12 C13 1.412(15) . ?
C12 C18 1.507(16) . ?
C13 C17 1.430(16) . ?
C14 C22 1.380(17) . ?
C16 C24 1.377(19) . ?
C16 C22 1.416(19) . ?
C17 C30 1.474(17) . ?
C19 C27 1.408(19) . ?
C19 C25 1.495(18) . ?
C20 C29 1.42(2) . ?
C20 C30 1.454(18) . ?
C21 C24 1.414(16) . ?
C23 C29 1.35(2) . ?
C23 C28 1.42(2) . ?
C26 C32 1.41(2) . ?
C27 C31 1.40(2) . ?
C31 C32 1.42(3) . ?
